data_7123386
loop_
_publ_author_name
'Hu, Han'
'Zhu, Jiaxing'
'Yang, Feilong'
'Chen, Zhenxia'
'Deng, Mingli'
'Weng, Linhong'
'Ling, Yun'
'Zhou, Yaming'

_publ_section_title
;
 A robust etb-type metal-organic framework showing polarity-exclusive
 adsorption of acetone over methanol for their azeotropic mixture.
;
_journal_name_full 'Chemical communications (Cambridge, England)'
_journal_paper_doi 10.1039/c9cc02439e
_journal_year 2019
_chemical_formula_moiety 'C20 H16 O10 Zn2, H2 O'
_chemical_formula_sum 'C20 H18 O11 Zn2'
_chemical_formula_weight 565.08
_space_group_crystal_system trigonal
_space_group_IT_number 148
_space_group_name_Hall '-R 3'
_space_group_name_H-M_alt 'R -3 :H'
_symmetry_space_group_name_Hall '-R 3'
_symmetry_space_group_name_H-M 'R -3 :H'
_atom_sites_solution_hydrogens mixed
_audit_creation_method SHELXL-2016/6
_audit_update_record
;
2019-03-28 deposited with the CCDC.    2019-04-25 downloaded from the CCDC.
;
_cell_angle_alpha 90
_cell_angle_beta 90
_cell_angle_gamma 120
_cell_formula_units_Z 18
_cell_length_a 27.684(5)
_cell_length_b 27.684(5)
_cell_length_c 18.006(5)
_cell_measurement_reflns_used 8044
_cell_measurement_temperature 293(2)
_cell_measurement_theta_max 27.11
_cell_measurement_theta_min 2.42
_cell_volume 11951(5)
_computing_cell_refinement 'Bruker SMART'
_computing_data_collection 'Bruker SMART'
_computing_data_reduction 'Bruker SAINT'
_computing_molecular_graphics 'Bruker SHELXTL'
_computing_publication_material 'Bruker SHELXTL'
_computing_structure_refinement 'SHELXL-2016/6 (Sheldrick, 2016)'
_computing_structure_solution 'Bruker SHELXTL'
_diffrn_ambient_temperature 293(2)
_diffrn_measured_fraction_theta_full 0.999
_diffrn_measured_fraction_theta_max 0.999
_diffrn_measurement_device_type 'CCD area detector'
_diffrn_measurement_method 'phi and omega scans'
_diffrn_radiation_type MoK\a
_diffrn_radiation_wavelength 0.71073
_diffrn_reflns_av_R_equivalents 0.0826
_diffrn_reflns_av_unetI/netI 0.0540
_diffrn_reflns_Laue_measured_fraction_full 0.999
_diffrn_reflns_Laue_measured_fraction_max 0.999
_diffrn_reflns_limit_h_max 33
_diffrn_reflns_limit_h_min -33
_diffrn_reflns_limit_k_max 27
_diffrn_reflns_limit_k_min -33
_diffrn_reflns_limit_l_max 21
_diffrn_reflns_limit_l_min -21
_diffrn_reflns_number 19981
_diffrn_reflns_point_group_measured_fraction_full 0.999
_diffrn_reflns_point_group_measured_fraction_max 0.999
_diffrn_reflns_theta_full 25.194
_diffrn_reflns_theta_max 25.194
_diffrn_reflns_theta_min 1.414
_diffrn_source 'sealed tube'
_exptl_absorpt_coefficient_mu 1.855
_exptl_absorpt_correction_type none
_exptl_crystal_colour colorless
_exptl_crystal_density_diffrn 1.413
_exptl_crystal_description rod
_exptl_crystal_F_000 5148
_exptl_crystal_size_max 0.25
_exptl_crystal_size_mid 0.16
_exptl_crystal_size_min 0.12
_refine_diff_density_max 0.658
_refine_diff_density_min -0.635
_refine_diff_density_rms 0.152
_refine_ls_extinction_method none
_refine_ls_goodness_of_fit_ref 1.018
_refine_ls_hydrogen_treatment mixed
_refine_ls_matrix_type full
_refine_ls_number_parameters 307
_refine_ls_number_reflns 4788
_refine_ls_number_restraints 27
_refine_ls_restrained_S_all 1.017
_refine_ls_R_factor_all 0.0496
_refine_ls_R_factor_gt 0.0408
_refine_ls_shift/su_max 0.001
_refine_ls_shift/su_mean 0.000
_refine_ls_structure_factor_coef Fsqd
_refine_ls_weighting_details 'w=1/[\s^2^(Fo^2^)+(0.0750P)^2^+0.3575P] where P=(Fo^2^+2Fc^2^)/3'
_refine_ls_weighting_scheme calc
_refine_ls_wR_factor_gt 0.1162
_refine_ls_wR_factor_ref 0.1205
_reflns_Friedel_coverage 0.000
_reflns_number_gt 3868
_reflns_number_total 4788
_reflns_threshold_expression 'I > 2\s(I)'
_cod_data_source_file c9cc02439e2.cif
_cod_data_source_block 1
_cod_database_code 7123386
_shelx_shelxl_version_number 2016/6
_shelx_space_group_comment
;
The symmetry employed for this shelxl refinement is uniquely defined
by the following loop, which should always be used as a source of
symmetry information in preference to the above space-group names.
They are only intended as comments.
;

loop_
_space_group_symop_operation_xyz
'x, y, z'
'-y, x-y, z'
'-x+y, -x, z'
'x+2/3, y+1/3, z+1/3'
'-y+2/3, x-y+1/3, z+1/3'
'-x+y+2/3, -x+1/3, z+1/3'
'x+1/3, y+2/3, z+2/3'
'-y+1/3, x-y+2/3, z+2/3'
'-x+y+1/3, -x+2/3, z+2/3'
'-x, -y, -z'
'y, -x+y, -z'
'x-y, x, -z'
'-x+2/3, -y+1/3, -z+1/3'
'y+2/3, -x+y+1/3, -z+1/3'
'x-y+2/3, x+1/3, -z+1/3'
'-x+1/3, -y+2/3, -z+2/3'
'y+1/3, -x+y+2/3, -z+2/3'
'x-y+1/3, x+2/3, -z+2/3'

loop_
_atom_site_label
_atom_site_type_symbol
_atom_site_fract_x
_atom_site_fract_y
_atom_site_fract_z
_atom_site_U_iso_or_equiv
_atom_site_adp_type
_atom_site_occupancy
_atom_site_site_symmetry_order
_atom_site_calc_flag
_atom_site_refinement_flags_posn
_atom_site_refinement_flags_adp
Zn1 Zn 0.35748(2) 0.27915(2) 0.41388(2) 0.02691(14) Uani 1 1 d . .
Zn2 Zn 0.34253(2) 0.34310(2) 0.23173(2) 0.02848(14) Uani 1 1 d . .
C1 C 0.39017(13) 0.26773(13) 0.2742(2) 0.0299(7) Uani 1 1 d . .
C2 C 0.40194(13) 0.23916(13) 0.21229(18) 0.0281(7) Uani 1 1 d . .
C3 C 0.41534(13) 0.26332(14) 0.1419(2) 0.0327(8) Uani 1 1 d . .
H3 H 0.419097 0.298278 0.134458 0.039 Uiso 1 1 calc R U
C4 C 0.42310(14) 0.23585(14) 0.08317(19) 0.0319(8) Uani 1 1 d . .
C5 C 0.41554(14) 0.18285(14) 0.09318(19) 0.0312(7) Uani 1 1 d . .
H5 H 0.418358 0.163172 0.053155 0.037 Uiso 1 1 calc R U
C6 C 0.40364(13) 0.15941(13) 0.16425(18) 0.0268(7) Uani 1 1 d . .
C7 C 0.39758(14) 0.18768(13) 0.22353(19) 0.0292(7) Uani 1 1 d . .
H7 H 0.390578 0.172134 0.270831 0.035 Uiso 1 1 calc R U
C8 C 0.39468(13) 0.10223(14) 0.17443(19) 0.0291(7) Uani 1 1 d . .
C9 C 0.4509(2) 0.2399(2) -0.0453(2) 0.0662(13) Uani 1 1 d . U
H9A H 0.417606 0.207398 -0.063834 0.079 Uiso 1 1 calc R U
H9B H 0.477240 0.228380 -0.029867 0.079 Uiso 1 1 calc R U
C10 C 0.4761(3) 0.2836(3) -0.1046(3) 0.0910(19) Uani 1 1 d . U
H10A H 0.450755 0.296474 -0.116965 0.136 Uiso 1 1 calc R U
H10B H 0.483229 0.267892 -0.147986 0.136 Uiso 1 1 calc R U
H10C H 0.510520 0.314265 -0.086930 0.136 Uiso 1 1 calc R U
C11 C 0.26496(14) 0.29919(14) 0.4184(2) 0.0326(8) Uani 1 1 d . .
C12 C 0.20729(14) 0.28301(14) 0.39422(19) 0.0313(8) Uani 1 1 d . .
C13 C 0.17664(14) 0.30158(14) 0.43325(19) 0.0324(8) Uani 1 1 d . .
H13 H 0.191651 0.323918 0.475056 0.039 Uiso 1 1 calc R U
C14 C 0.12370(15) 0.28665(14) 0.40958(19) 0.0333(8) Uani 1 1 d . .
C15 C 0.10079(16) 0.25260(17) 0.3482(2) 0.0431(9) Uani 1 1 d . .
H15 H 0.064522 0.241607 0.333519 0.052 Uiso 1 1 calc R U
C16 C 0.13206(17) 0.23498(19) 0.3086(2) 0.0491(10) Uani 1 1 d . .
C17 C 0.18509(15) 0.24986(15) 0.3325(2) 0.0383(9) Uani 1 1 d . .
H17 H 0.205900 0.237395 0.306759 0.046 Uiso 1 1 calc R U
C18 C 0.09016(14) 0.30707(14) 0.4500(2) 0.0342(8) Uani 1 1 d . .
C19 C 0.0687(3) 0.2035(4) 0.2032(5) 0.145(4) Uani 1 1 d . U
H19A H 0.069022 0.238218 0.211855 0.174 Uiso 1 1 calc R U
H19B H 0.033083 0.173240 0.220228 0.174 Uiso 1 1 calc R U
C20 C 0.0744(5) 0.1968(8) 0.1200(7) 0.342(13) Uani 1 1 d . U
H20A H 0.044272 0.197034 0.094031 0.512 Uiso 1 1 calc R U
H20B H 0.109274 0.227029 0.102660 0.512 Uiso 1 1 calc R U
H20C H 0.073344 0.162066 0.111030 0.512 Uiso 1 1 calc R U
O1 O 0.37694(10) 0.24294(10) 0.33571(13) 0.0366(6) Uani 1 1 d . .
O2 O 0.39391(10) 0.31387(10) 0.26240(14) 0.0372(6) Uani 1 1 d . .
O3 O 0.39915(11) 0.08732(10) 0.23974(13) 0.0371(6) Uani 1 1 d . .
O4 O 0.38348(10) 0.07164(9) 0.11888(13) 0.0338(5) Uani 1 1 d . .
O5 O 0.28926(10) 0.27763(12) 0.38412(15) 0.0474(7) Uani 1 1 d . .
O6 O 0.28585(10) 0.33281(10) 0.47162(14) 0.0397(6) Uani 1 1 d . .
O7 O 0.11189(11) 0.33609(12) 0.50742(15) 0.0463(7) Uani 1 1 d . .
O8 O 0.04331(10) 0.29500(11) 0.42342(15) 0.0427(7) Uani 1 1 d . .
O9 O 0.43706(11) 0.26387(11) 0.01686(13) 0.0411(6) Uani 1 1 d . .
O10 O 0.11313(15) 0.20343(18) 0.2460(2) 0.0920(14) Uani 1 1 d . .
O11 O 0.39144(14) 0.40320(12) 0.30722(17) 0.0545(8) Uani 1 1 d D .
H11A H 0.4070(19) 0.3932(19) 0.337(2) 0.073(17) Uiso 1 1 d D .
H11B H 0.383(2) 0.4268(19) 0.313(3) 0.12(2) Uiso 1 1 d D .

loop_
_atom_site_aniso_label
_atom_site_aniso_U_11
_atom_site_aniso_U_22
_atom_site_aniso_U_33
_atom_site_aniso_U_23
_atom_site_aniso_U_13
_atom_site_aniso_U_12
Zn1 0.0296(2) 0.0260(2) 0.0250(2) -0.00056(15) 0.00210(15) 0.01382(17)
Zn2 0.0327(2) 0.0284(2) 0.0279(3) -0.00301(15) -0.00394(16) 0.01791(18)
C1 0.0279(17) 0.0293(18) 0.036(2) -0.0051(15) -0.0047(14) 0.0168(14)
C2 0.0316(18) 0.0299(17) 0.0262(18) -0.0016(14) -0.0029(13) 0.0179(15)
C3 0.0347(19) 0.0306(18) 0.037(2) 0.0034(15) 0.0010(15) 0.0193(16)
C4 0.0321(18) 0.041(2) 0.0267(19) 0.0064(15) 0.0013(14) 0.0215(16)
C5 0.0338(18) 0.0358(19) 0.0266(19) -0.0020(14) 0.0004(14) 0.0193(16)
C6 0.0284(17) 0.0295(17) 0.0259(18) -0.0003(13) -0.0014(13) 0.0170(14)
C7 0.0336(18) 0.0304(18) 0.0239(18) 0.0007(13) -0.0004(14) 0.0163(15)
C8 0.0278(17) 0.0309(18) 0.030(2) -0.0013(14) 0.0025(13) 0.0158(15)
C9 0.095(4) 0.079(3) 0.039(3) 0.013(2) 0.022(2) 0.053(3)
C10 0.116(5) 0.112(5) 0.055(3) 0.019(3) 0.025(3) 0.065(4)
C11 0.0359(19) 0.0363(19) 0.029(2) -0.0036(15) -0.0033(15) 0.0205(16)
C12 0.0343(19) 0.0331(18) 0.030(2) -0.0023(14) 0.0003(14) 0.0192(16)
C13 0.0359(19) 0.0347(19) 0.0273(19) -0.0046(15) -0.0024(15) 0.0182(16)
C14 0.0358(19) 0.0375(19) 0.0304(19) -0.0013(15) 0.0015(15) 0.0211(16)
C15 0.035(2) 0.054(2) 0.045(2) -0.0153(19) -0.0075(17) 0.0260(19)
C16 0.047(2) 0.064(3) 0.046(3) -0.027(2) -0.0143(19) 0.035(2)
C17 0.037(2) 0.048(2) 0.037(2) -0.0160(17) -0.0044(16) 0.0263(18)
C18 0.037(2) 0.0331(19) 0.035(2) -0.0033(15) 0.0015(16) 0.0188(16)
C19 0.107(6) 0.204(9) 0.144(8) -0.105(7) -0.061(5) 0.092(6)
C20 0.245(14) 0.71(4) 0.166(11) -0.270(18) -0.125(10) 0.31(2)
O1 0.0524(16) 0.0376(14) 0.0281(14) 0.0007(11) 0.0077(11) 0.0287(12)
O2 0.0430(14) 0.0349(13) 0.0420(16) -0.0045(11) -0.0080(11) 0.0257(12)
O3 0.0555(16) 0.0362(13) 0.0290(14) 0.0035(10) 0.0023(11) 0.0300(12)
O4 0.0409(14) 0.0286(12) 0.0293(14) -0.0049(10) 0.0017(10) 0.0154(11)
O5 0.0412(15) 0.0701(19) 0.0463(17) -0.0233(14) -0.0125(12) 0.0392(15)
O6 0.0438(15) 0.0438(14) 0.0382(15) -0.0095(12) -0.0125(12) 0.0269(13)
O7 0.0482(16) 0.0660(18) 0.0390(16) -0.0141(14) -0.0035(12) 0.0392(15)
O8 0.0358(14) 0.0427(15) 0.0576(18) -0.0165(13) -0.0071(12) 0.0256(12)
O9 0.0581(17) 0.0485(15) 0.0260(14) 0.0116(11) 0.0110(12) 0.0336(13)
O10 0.079(2) 0.137(4) 0.089(3) -0.080(3) -0.049(2) 0.076(3)
O11 0.081(2) 0.0471(17) 0.0505(19) -0.0222(14) -0.0378(16) 0.0435(17)

loop_
_atom_type_symbol
_atom_type_description
_atom_type_scat_dispersion_real
_atom_type_scat_dispersion_imag
_atom_type_scat_source
C C 0.0033 0.0016 'International Tables Vol C Tables 4.2.6.8 and 6.1.1.4'
H H 0.0000 0.0000 'International Tables Vol C Tables 4.2.6.8 and 6.1.1.4'
O O 0.0106 0.0060 'International Tables Vol C Tables 4.2.6.8 and 6.1.1.4'
Zn Zn 0.2839 1.4301 'International Tables Vol C Tables 4.2.6.8 and 6.1.1.4'

loop_
_geom_angle_atom_site_label_1
_geom_angle_atom_site_label_2
_geom_angle_atom_site_label_3
_geom_angle
_geom_angle_site_symmetry_1
_geom_angle_site_symmetry_3
O7 Zn1 O5 105.77(12) 11_556 .
O7 Zn1 O1 100.25(11) 11_556 .
O5 Zn1 O1 107.73(11) . .
O7 Zn1 O3 120.65(11) 11_556 17
O5 Zn1 O3 113.23(11) . 17
O1 Zn1 O3 107.90(10) . 17
O6 Zn2 O8 100.23(11) 9_554 16
O6 Zn2 O2 98.67(10) 9_554 .
O8 Zn2 O2 158.23(11) 16 .
O6 Zn2 O4 111.95(10) 9_554 13
O8 Zn2 O4 96.33(10) 16 13
O2 Zn2 O4 86.51(10) . 13
O6 Zn2 O11 100.09(13) 9_554 .
O8 Zn2 O11 85.71(12) 16 .
O2 Zn2 O11 80.40(11) . .
O4 Zn2 O11 146.88(12) 13 .
O2 C1 O1 124.1(3) . .
O2 C1 C2 119.2(3) . .
O1 C1 C2 116.7(3) . .
C7 C2 C3 119.5(3) . .
C7 C2 C1 120.4(3) . .
C3 C2 C1 120.0(3) . .
C4 C3 C2 120.6(3) . .
C4 C3 H3 119.7 . .
C2 C3 H3 119.7 . .
O9 C4 C3 115.7(3) . .
O9 C4 C5 124.3(3) . .
C3 C4 C5 120.0(3) . .
C4 C5 C6 119.1(3) . .
C4 C5 H5 120.4 . .
C6 C5 H5 120.4 . .
C7 C6 C5 120.7(3) . .
C7 C6 C8 120.3(3) . .
C5 C6 C8 118.9(3) . .
C6 C7 C2 119.8(3) . .
C6 C7 H7 120.1 . .
C2 C7 H7 120.1 . .
O4 C8 O3 123.6(3) . .
O4 C8 C6 118.5(3) . .
O3 C8 C6 117.9(3) . .
O9 C9 C10 107.7(4) . .
O9 C9 H9A 110.2 . .
C10 C9 H9A 110.2 . .
O9 C9 H9B 110.2 . .
C10 C9 H9B 110.2 . .
H9A C9 H9B 108.5 . .
C9 C10 H10A 109.5 . .
C9 C10 H10B 109.5 . .
H10A C10 H10B 109.5 . .
C9 C10 H10C 109.5 . .
H10A C10 H10C 109.5 . .
H10B C10 H10C 109.5 . .
O6 C11 O5 124.5(3) . .
O6 C11 C12 118.2(3) . .
O5 C11 C12 117.3(3) . .
C17 C12 C13 120.4(3) . .
C17 C12 C11 119.4(3) . .
C13 C12 C11 120.2(3) . .
C14 C13 C12 119.3(3) . .
C14 C13 H13 120.3 . .
C12 C13 H13 120.3 . .
C13 C14 C15 120.6(3) . .
C13 C14 C18 120.3(3) . .
C15 C14 C18 119.1(3) . .
C14 C15 C16 119.8(3) . .
C14 C15 H15 120.1 . .
C16 C15 H15 120.1 . .
O10 C16 C17 117.4(3) . .
O10 C16 C15 123.0(4) . .
C17 C16 C15 119.6(4) . .
C12 C17 C16 120.3(3) . .
C12 C17 H17 119.8 . .
C16 C17 H17 119.8 . .
O8 C18 O7 125.4(3) . .
O8 C18 C14 117.7(3) . .
O7 C18 C14 116.8(3) . .
O10 C19 C20 112.4(6) . .
O10 C19 H19A 109.1 . .
C20 C19 H19A 109.1 . .
O10 C19 H19B 109.1 . .
C20 C19 H19B 109.1 . .
H19A C19 H19B 107.9 . .
C19 C20 H20A 109.5 . .
C19 C20 H20B 109.5 . .
H20A C20 H20B 109.5 . .
C19 C20 H20C 109.5 . .
H20A C20 H20C 109.5 . .
H20B C20 H20C 109.5 . .
C1 O1 Zn1 115.7(2) . .
C1 O2 Zn2 137.5(2) . .
C8 O3 Zn1 119.3(2) . 18_545
C8 O4 Zn2 131.4(2) . 13
C11 O5 Zn1 126.7(2) . .
C11 O6 Zn2 134.0(2) . 5
C18 O7 Zn1 130.0(2) . 12_556
C18 O8 Zn2 135.8(2) . 16
C4 O9 C9 118.6(3) . .
C16 O10 C19 119.6(4) . .
Zn2 O11 H11A 114(3) . .
Zn2 O11 H11B 114(4) . .
H11A O11 H11B 127(4) . .

loop_
_geom_bond_atom_site_label_1
_geom_bond_atom_site_label_2
_geom_bond_distance
_geom_bond_site_symmetry_2
Zn1 O7 1.942(3) 11_556
Zn1 O5 1.943(2) .
Zn1 O1 1.954(2) .
Zn1 O3 1.959(2) 17
Zn2 O6 1.981(3) 9_554
Zn2 O8 1.983(2) 16
Zn2 O2 2.033(2) .
Zn2 O4 2.043(2) 13
Zn2 O11 2.049(3) .
C1 O2 1.247(4) .
C1 O1 1.258(4) .
C1 C2 1.494(5) .
C2 C7 1.384(4) .
C2 C3 1.394(5) .
C3 C4 1.381(5) .
C3 H3 0.9300 .
C4 O9 1.370(4) .
C4 C5 1.386(5) .
C5 C6 1.398(5) .
C5 H5 0.9300 .
C6 C7 1.383(4) .
C6 C8 1.486(4) .
C7 H7 0.9300 .
C8 O4 1.246(4) .
C8 O3 1.273(4) .
C9 O9 1.447(5) .
C9 C10 1.500(7) .
C9 H9A 0.9700 .
C9 H9B 0.9700 .
C10 H10A 0.9600 .
C10 H10B 0.9600 .
C10 H10C 0.9600 .
C11 O6 1.257(4) .
C11 O5 1.262(4) .
C11 C12 1.492(5) .
C12 C17 1.375(5) .
C12 C13 1.384(5) .
C13 C14 1.376(5) .
C13 H13 0.9300 .
C14 C15 1.384(5) .
C14 C18 1.496(5) .
C15 C16 1.384(5) .
C15 H15 0.9300 .
C16 O10 1.361(5) .
C16 C17 1.380(5) .
C17 H17 0.9300 .
C18 O8 1.261(4) .
C18 O7 1.262(4) .
C19 O10 1.452(8) .
C19 C20 1.528(13) .
C19 H19A 0.9700 .
C19 H19B 0.9700 .
C20 H20A 0.9600 .
C20 H20B 0.9600 .
C20 H20C 0.9600 .
O11 H11A 0.817(18) .
O11 H11B 0.805(18) .
